data_2220859
loop_
_publ_author_name
'Jenkinson, Sarah F.'
'Wang, Chen'
'Pino-Gonz\'alez, Maria-Soledad'
'Fleet, George W. J.'
'Watkin, David J.'

_publ_section_title
7-Azido-<i>N</i>,<i>N</i>-diethyl-4,5-<i>O</i>-isopropylidene-4-<i>C</i>-methyl-3,6-anhydro-7-deoxy-<small>D</small>-<i>glycero</i>-<small>D</small>-<i>manno</i>-heptonamide
_journal_coeditor_code LH2750
_journal_issue 2
_journal_name_full 'Acta Crystallographica Section E'
_journal_page_first o263
_journal_paper_doi 10.1107/S1600536808044279
_journal_volume 65
_journal_year 2009
_chemical_formula_iupac 'C15 H26 N4 O5'
_chemical_formula_moiety 'C15 H26 N4 O5'
_chemical_formula_sum 'C15 H26 N4 O5'
_chemical_formula_weight 342.40
_chemical_name_systematic
;
7-Azido-<i>N</i>,<i>N</i>-diethyl-4,5-<i>O</i>-isopropylidene-4-<i>C</i>-
methyl-3,6-anhydro-7-deoxy-D-<i>glycero</i>-<i>D</i>-<i>manno</i>-heptonamide
;
_space_group_IT_number 19
_symmetry_cell_setting orthorhombic
_symmetry_space_group_name_Hall 'P 2ac 2ab'
_symmetry_space_group_name_H-M 'P 21 21 21'
_atom_sites_solution_hydrogens geom
_atom_sites_solution_primary direct
_cell_angle_alpha 90
_cell_angle_beta 90
_cell_angle_gamma 90
_cell_formula_units_Z 4
_cell_length_a 8.64400(10)
_cell_length_b 13.4195(2)
_cell_length_c 15.9146(3)
_cell_measurement_reflns_used 2356
_cell_measurement_temperature 150
_cell_measurement_theta_max 27
_cell_measurement_theta_min 5
_cell_volume 1846.06(5)
_computing_cell_refinement 'DENZO/SCALEPACK (Otwinowski & Minor, 1997)'
_computing_data_collection 'COLLECT (Nonius, 2001).'
_computing_data_reduction 'DENZO/SCALEPACK (Otwinowski & Minor, 1997)'
_computing_molecular_graphics 'CAMERON (Watkin <i>et al.</i>,  1996)'
_computing_publication_material 'CRYSTALS (Betteridge <i>et al.</i>,  2003)'
_computing_structure_refinement 'CRYSTALS (Betteridge <i>et al.</i>,  2003)'
_computing_structure_solution 'SIR92 (Altomare <i>et al.</i>,  1994)'
_diffrn_ambient_temperature 150
_diffrn_measured_fraction_theta_full 0.974
_diffrn_measured_fraction_theta_max 0.974
_diffrn_measurement_device 'Nonius KappaCCD'
_diffrn_measurement_device_type Area
_diffrn_measurement_method \w
_diffrn_radiation_monochromator graphite
_diffrn_radiation_type 'Mo K\a'
_diffrn_radiation_wavelength 0.71073
_diffrn_reflns_av_R_equivalents 0.077
_diffrn_reflns_limit_h_max 11
_diffrn_reflns_limit_h_min -11
_diffrn_reflns_limit_k_max 17
_diffrn_reflns_limit_k_min -17
_diffrn_reflns_limit_l_max 20
_diffrn_reflns_limit_l_min -20
_diffrn_reflns_number 23123
_diffrn_reflns_theta_full 27.472
_diffrn_reflns_theta_max 27.472
_diffrn_reflns_theta_min 5.119
_diffrn_standards_number 0
_exptl_absorpt_coefficient_mu 0.093
_exptl_absorpt_correction_T_max 0.96
_exptl_absorpt_correction_T_min 0.82
_exptl_absorpt_correction_type multi-scan
_exptl_absorpt_process_details '(DENZO/SCALEPACK; Otwinowski & Minor, 1997)'
_exptl_crystal_colour colourless
_exptl_crystal_density_diffrn 1.232
_exptl_crystal_density_method 'not measured'
_exptl_crystal_description plate
_exptl_crystal_F_000 736
_exptl_crystal_size_max 0.60
_exptl_crystal_size_mid 0.60
_exptl_crystal_size_min 0.40
_refine_diff_density_max 0.24
_refine_diff_density_min -0.20
_refine_ls_extinction_method None
_refine_ls_goodness_of_fit_ref 1.0157
_refine_ls_hydrogen_treatment constr
_refine_ls_matrix_type full
_refine_ls_number_parameters 217
_refine_ls_number_reflns 1992
_refine_ls_number_restraints 0
_refine_ls_R_factor_all 0.0545
_refine_ls_R_factor_gt 0.0485
_refine_ls_shift/su_max 0.000268
_refine_ls_structure_factor_coef Fsqd
_refine_ls_weighting_details
;
Method= Modified Sheldrick
w=1/[\s^2^(F^2^) + (0.10P)^2^ + 0.29P], where P=[max(Fo^2^,0) + 2Fc^2^]/3
;
_refine_ls_weighting_scheme calc
_refine_ls_wR_factor_all 0.1396
_refine_ls_wR_factor_gt 0.1320
_refine_ls_wR_factor_ref 0.1292
_reflns_number_gt 2077
_reflns_number_total 2354
_reflns_threshold_expression I>2\s(I)
_cod_data_source_file lh2750.cif
_cod_data_source_block I
_cod_original_sg_symbol_H-M 'P 21 21 21 '
_cod_database_code 2220859
_cod_database_fobs_code 2220859

loop_
_symmetry_equiv_pos_as_xyz
x,y,z
x+1/2,-y+1/2,-z
-x,y+1/2,-z+1/2
-x+1/2,-y,z+1/2

loop_
_atom_site_type_symbol
_atom_site_label
_atom_site_fract_x
_atom_site_fract_y
_atom_site_fract_z
_atom_site_U_iso_or_equiv
_atom_site_adp_type
_atom_site_occupancy
_atom_site_disorder_assembly
_atom_site_disorder_group
O O1 0.35653(19) 0.34433(12) 0.66423(11) 0.0350 Uani 1.0000 . .
C C2 0.3014(3) 0.24404(17) 0.66153(15) 0.0332 Uani 1.0000 . .
C C3 0.4224(3) 0.18015(18) 0.70965(16) 0.0371 Uani 1.0000 . .
O O4 0.3791(2) 0.17151(16) 0.79595(11) 0.0446 Uani 1.0000 . .
C C5 0.4967(3) 0.2129(2) 0.84827(18) 0.0489 Uani 1.0000 . .
O O6 0.5741(3) 0.28402(17) 0.79711(13) 0.0567 Uani 1.0000 . .
C C7 0.5654(3) 0.2496(2) 0.71213(16) 0.0414 Uani 1.0000 . .
C C8 0.5218(3) 0.33863(19) 0.65738(15) 0.0359 Uani 1.0000 . .
C C9 0.5726(3) 0.32292(19) 0.56645(15) 0.0369 Uani 1.0000 . .
N N10 0.5219(3) 0.40493(18) 0.51111(14) 0.0432 Uani 1.0000 . .
N N11 0.3807(3) 0.40751(17) 0.49594(14) 0.0432 Uani 1.0000 . .
N N12 0.2579(3) 0.4190(2) 0.47516(19) 0.0629 Uani 1.0000 . .
C C13 0.4212(5) 0.2678(3) 0.9201(2) 0.0714 Uani 1.0000 . .
C C14 0.6054(4) 0.1311(3) 0.8787(2) 0.0650 Uani 1.0000 . .
C C15 0.4486(3) 0.0783(2) 0.6708(2) 0.0472 Uani 1.0000 . .
C C16 0.1375(3) 0.23817(17) 0.69753(16) 0.0343 Uani 1.0000 . .
O O17 0.0763(2) 0.14313(12) 0.67786(11) 0.0401 Uani 1.0000 . .
C C18 0.0305(3) 0.31779(18) 0.65939(15) 0.0334 Uani 1.0000 . .
O O19 -0.0340(2) 0.29828(14) 0.59206(12) 0.0424 Uani 1.0000 . .
N N20 0.0093(2) 0.40342(15) 0.70067(14) 0.0364 Uani 1.0000 . .
C C21 -0.0987(3) 0.47788(19) 0.66655(18) 0.0407 Uani 1.0000 . .
C C22 -0.0208(4) 0.5595(3) 0.6178(2) 0.0626 Uani 1.0000 . .
C C23 0.0809(3) 0.4266(2) 0.78247(16) 0.0430 Uani 1.0000 . .
C C24 -0.0166(4) 0.3904(3) 0.85556(18) 0.0562 Uani 1.0000 . .
H H21 0.2943 0.2241 0.6020 0.0397 Uiso 1.0000 . .
H H71 0.6551 0.2162 0.6930 0.0485 Uiso 1.0000 . .
H H81 0.5759 0.3970 0.6784 0.0443 Uiso 1.0000 . .
H H91 0.5284 0.2612 0.5394 0.0490 Uiso 1.0000 . .
H H92 0.6863 0.3164 0.5677 0.0495 Uiso 1.0000 . .
H H131 0.4998 0.2997 0.9504 0.1074 Uiso 1.0000 . .
H H132 0.3617 0.2267 0.9575 0.1071 Uiso 1.0000 . .
H H133 0.3543 0.3189 0.9005 0.1069 Uiso 1.0000 . .
H H141 0.7116 0.1505 0.8701 0.1022 Uiso 1.0000 . .
H H142 0.5918 0.1211 0.9387 0.1023 Uiso 1.0000 . .
H H143 0.5851 0.0695 0.8476 0.1021 Uiso 1.0000 . .
H H151 0.5319 0.0397 0.6952 0.0807 Uiso 1.0000 . .
H H152 0.3501 0.0445 0.6815 0.0799 Uiso 1.0000 . .
H H153 0.4686 0.0848 0.6104 0.0790 Uiso 1.0000 . .
H H161 0.1438 0.2430 0.7599 0.0419 Uiso 1.0000 . .
H H211 -0.1602 0.4457 0.6266 0.0494 Uiso 1.0000 . .
H H212 -0.1637 0.5025 0.7098 0.0491 Uiso 1.0000 . .
H H222 -0.1025 0.5966 0.5865 0.1080 Uiso 1.0000 . .
H H221 0.0567 0.5295 0.5787 0.1079 Uiso 1.0000 . .
H H223 0.0279 0.6004 0.6627 0.1076 Uiso 1.0000 . .
H H232 0.1785 0.3960 0.7850 0.0507 Uiso 1.0000 . .
H H231 0.0915 0.4974 0.7838 0.0496 Uiso 1.0000 . .
H H243 0.0323 0.4135 0.9063 0.0898 Uiso 1.0000 . .
H H242 -0.0188 0.3185 0.8585 0.0891 Uiso 1.0000 . .
H H241 -0.1201 0.4187 0.8522 0.0890 Uiso 1.0000 . .
H H171 0.0318 0.1201 0.6319 0.0671 Uiso 1.0000 . .

loop_
_atom_site_aniso_label
_atom_site_aniso_U_11
_atom_site_aniso_U_22
_atom_site_aniso_U_33
_atom_site_aniso_U_12
_atom_site_aniso_U_13
_atom_site_aniso_U_23
O1 0.0338(8) 0.0344(8) 0.0368(8) -0.0019(7) 0.0028(7) -0.0011(7)
C2 0.0358(12) 0.0336(11) 0.0303(10) -0.0013(9) -0.0010(9) -0.0023(9)
C3 0.0367(12) 0.0413(12) 0.0333(11) 0.0024(10) 0.0011(10) 0.0029(10)
O4 0.0404(9) 0.0598(11) 0.0336(9) 0.0000(9) -0.0027(8) 0.0075(8)
C5 0.0477(15) 0.0614(17) 0.0376(12) 0.0017(13) -0.0068(12) 0.0052(12)
O6 0.0642(13) 0.0683(13) 0.0375(9) -0.0153(11) -0.0124(10) 0.0036(9)
C7 0.0361(12) 0.0505(14) 0.0375(12) -0.0017(12) -0.0042(10) -0.0010(11)
C8 0.0316(11) 0.0403(12) 0.0358(11) -0.0059(10) 0.0019(10) -0.0031(11)
C9 0.0333(11) 0.0418(12) 0.0357(11) -0.0024(10) 0.0015(10) 0.0000(10)
N10 0.0422(12) 0.0454(12) 0.0421(11) -0.0054(10) 0.0024(10) 0.0055(9)
N11 0.0482(14) 0.0450(12) 0.0365(10) 0.0012(10) 0.0022(10) 0.0005(9)
N12 0.0513(16) 0.080(2) 0.0577(15) 0.0105(15) -0.0074(13) 0.0077(15)
C13 0.079(2) 0.092(3) 0.0433(15) 0.010(2) -0.0073(17) -0.0083(16)
C14 0.0592(19) 0.077(2) 0.0588(18) 0.0085(17) -0.0179(17) 0.0139(17)
C15 0.0442(14) 0.0386(12) 0.0586(16) 0.0043(12) 0.0040(13) 0.0010(12)
C16 0.0347(12) 0.0340(11) 0.0342(10) -0.0023(10) -0.0002(10) -0.0002(10)
O17 0.0411(9) 0.0356(8) 0.0437(9) -0.0075(8) -0.0057(8) 0.0017(7)
C18 0.0286(10) 0.0371(11) 0.0345(11) -0.0013(9) 0.0011(9) 0.0013(9)
O19 0.0397(10) 0.0462(9) 0.0413(9) 0.0055(8) -0.0070(8) -0.0070(8)
N20 0.0348(10) 0.0377(10) 0.0366(9) 0.0027(8) -0.0017(8) -0.0055(8)
C21 0.0356(12) 0.0413(12) 0.0451(13) 0.0055(10) -0.0023(11) -0.0043(11)
C22 0.063(2) 0.0606(19) 0.0639(19) 0.0157(16) 0.0146(17) 0.0167(16)
C23 0.0496(15) 0.0401(12) 0.0393(13) 0.0020(12) -0.0046(12) -0.0080(11)
C24 0.070(2) 0.0591(17) 0.0393(13) 0.0089(16) 0.0069(14) -0.0047(13)

loop_
_atom_type_symbol
_atom_type_scat_dispersion_real
_atom_type_scat_dispersion_imag
_atom_type_scat_source
C 0.0033 0.0016 'International Tables Vol C 4.2.6.8 and 6.1.1.4'
H 0.0000 0.0000 'International Tables Vol C 4.2.6.8 and 6.1.1.4'
N 0.0061 0.0033 'International Tables Vol C 4.2.6.8 and 6.1.1.4'
O 0.0106 0.0060 'International Tables Vol C 4.2.6.8 and 6.1.1.4'

loop_
_geom_angle_atom_site_label_1
_geom_angle_atom_site_label_2
_geom_angle_atom_site_label_3
_geom_angle_site_symmetry_1
_geom_angle_site_symmetry_2
_geom_angle_site_symmetry_3
_geom_angle
_geom_angle_publ_flag
C2 O1 C8 . . . 106.25(18) no
O1 C2 C3 . . . 106.27(19) no
O1 C2 C16 . . . 110.26(19) no
C3 C2 C16 . . . 114.23(19) no
O1 C2 H21 . . . 107.7 no
C3 C2 H21 . . . 111.4 no
C16 C2 H21 . . . 106.8 no
C2 C3 O4 . . . 110.0(2) no
C2 C3 C7 . . . 102.59(19) no
O4 C3 C7 . . . 103.5(2) no
C2 C3 C15 . . . 113.4(2) no
O4 C3 C15 . . . 110.9(2) no
C7 C3 C15 . . . 115.7(2) no
C3 O4 C5 . . . 110.1(2) no
O4 C5 O6 . . . 105.2(2) no
O4 C5 C13 . . . 108.9(3) no
O6 C5 C13 . . . 108.1(3) no
O4 C5 C14 . . . 110.1(3) no
O6 C5 C14 . . . 112.1(3) no
C13 C5 C14 . . . 112.2(3) no
C5 O6 C7 . . . 107.4(2) no
C3 C7 O6 . . . 105.1(2) no
C3 C7 C8 . . . 105.0(2) no
O6 C7 C8 . . . 107.4(2) no
C3 C7 H71 . . . 111.2 no
O6 C7 H71 . . . 114.5 no
C8 C7 H71 . . . 112.9 no
C7 C8 O1 . . . 104.13(19) no
C7 C8 C9 . . . 111.2(2) no
O1 C8 C9 . . . 111.5(2) no
C7 C8 H81 . . . 108.4 no
O1 C8 H81 . . . 114.2 no
C9 C8 H81 . . . 107.4 no
C8 C9 N10 . . . 112.2(2) no
C8 C9 H91 . . . 114.2 no
N10 C9 H91 . . . 104.2 no
C8 C9 H92 . . . 106.3 no
N10 C9 H92 . . . 112.0 no
H91 C9 H92 . . . 108.2 no
C9 N10 N11 . . . 115.3(2) no
N10 N11 N12 . . . 171.3(3) no
C5 C13 H131 . . . 107.4 no
C5 C13 H132 . . . 114.9 no
H131 C13 H132 . . . 109.5 no
C5 C13 H133 . . . 111.5 no
H131 C13 H133 . . . 106.3 no
H132 C13 H133 . . . 107.0 no
C5 C14 H141 . . . 110.3 no
C5 C14 H142 . . . 109.8 no
H141 C14 H142 . . . 107.0 no
C5 C14 H143 . . . 109.7 no
H141 C14 H143 . . . 109.0 no
H142 C14 H143 . . . 111.0 no
C3 C15 H151 . . . 115.5 no
C3 C15 H152 . . . 102.5 no
H151 C15 H152 . . . 109.3 no
C3 C15 H153 . . . 110.2 no
H151 C15 H153 . . . 108.0 no
H152 C15 H153 . . . 111.4 no
C2 C16 O17 . . . 108.00(19) no
C2 C16 C18 . . . 111.91(19) no
O17 C16 C18 . . . 108.32(19) no
C2 C16 H161 . . . 108.6 no
O17 C16 H161 . . . 107.5 no
C18 C16 H161 . . . 112.4 no
C16 O17 H171 . . . 131.5 no
C16 C18 O19 . . . 117.8(2) no
C16 C18 N20 . . . 119.1(2) no
O19 C18 N20 . . . 123.1(2) no
C18 N20 C21 . . . 119.3(2) no
C18 N20 C23 . . . 123.9(2) no
C21 N20 C23 . . . 116.7(2) no
N20 C21 C22 . . . 113.7(2) no
N20 C21 H211 . . . 107.4 no
C22 C21 H211 . . . 104.0 no
N20 C21 H212 . . . 110.2 no
C22 C21 H212 . . . 112.8 no
H211 C21 H212 . . . 108.5 no
C21 C22 H222 . . . 107.7 no
C21 C22 H221 . . . 109.2 no
H222 C22 H221 . . . 111.3 no
C21 C22 H223 . . . 102.8 no
H222 C22 H223 . . . 112.6 no
H221 C22 H223 . . . 112.7 no
N20 C23 C24 . . . 112.1(2) no
N20 C23 H232 . . . 108.8 no
C24 C23 H232 . . . 109.1 no
N20 C23 H231 . . . 105.7 no
C24 C23 H231 . . . 110.8 no
H232 C23 H231 . . . 110.3 no
C23 C24 H243 . . . 107.2 no
C23 C24 H242 . . . 111.6 no
H243 C24 H242 . . . 106.8 no
C23 C24 H241 . . . 110.1 no
H243 C24 H241 . . . 109.0 no
H242 C24 H241 . . . 112.0 no

loop_
_geom_bond_atom_site_label_1
_geom_bond_atom_site_label_2
_geom_bond_site_symmetry_1
_geom_bond_site_symmetry_2
_geom_bond_distance
_geom_bond_publ_flag
O1 C2 . . 1.429(3) no
O1 C8 . . 1.435(3) no
C2 C3 . . 1.554(3) no
C2 C16 . . 1.530(3) no
C2 H21 . . 0.986 no
C3 O4 . . 1.428(3) no
C3 C7 . . 1.548(4) no
C3 C15 . . 1.517(4) no
O4 C5 . . 1.427(4) no
C5 O6 . . 1.422(4) no
C5 C13 . . 1.509(5) no
C5 C14 . . 1.524(4) no
O6 C7 . . 1.431(3) no
C7 C8 . . 1.526(4) no
C7 H71 . . 0.946 no
C8 C9 . . 1.527(3) no
C8 H81 . . 0.972 no
C9 N10 . . 1.476(3) no
C9 H91 . . 1.009 no
C9 H92 . . 0.987 no
N10 N11 . . 1.245(4) no
N11 N12 . . 1.122(4) no
C13 H131 . . 0.936 no
C13 H132 . . 0.960 no
C13 H133 . . 0.950 no
C14 H141 . . 0.964 no
C14 H142 . . 0.972 no
C14 H143 . . 0.979 no
C15 H151 . . 0.968 no
C15 H152 . . 0.979 no
C15 H153 . . 0.982 no
C16 O17 . . 1.415(3) no
C16 C18 . . 1.538(3) no
C16 H161 . . 0.997 no
O17 H171 . . 0.882 no
C18 O19 . . 1.236(3) no
C18 N20 . . 1.336(3) no
N20 C21 . . 1.471(3) no
N20 C23 . . 1.475(3) no
C21 C22 . . 1.501(4) no
C21 H211 . . 0.934 no
C21 H212 . . 0.947 no
C22 H222 . . 0.998 no
C22 H221 . . 0.999 no
C22 H223 . . 0.994 no
C23 C24 . . 1.516(4) no
C23 H232 . . 0.940 no
C23 H231 . . 0.955 no
C24 H243 . . 0.962 no
C24 H242 . . 0.967 no
C24 H241 . . 0.973 no

loop_
_geom_hbond_atom_site_label_D
_geom_hbond_atom_site_label_H
_geom_hbond_atom_site_label_A
_geom_hbond_site_symmetry_D
_geom_hbond_site_symmetry_H
_geom_hbond_site_symmetry_A
_geom_hbond_distance_DH
_geom_hbond_distance_HA
_geom_hbond_distance_DA
_geom_hbond_angle_DHA
_geom_hbond_publ_flag
C9 H91 O19 . . 2_556 1.01 2.30 3.140(4) 140 no
C9 H92 O19 . . 1_655 0.99 2.46 3.441(4) 172 no
C23 H232 O1 . . . 0.94 2.56 3.231(4) 129 no
C23 H231 O17 . . 3_556 0.95 2.51 3.269(4) 136 no
O17 H171 N10 . . 2_456 0.88 2.30 3.112(4) 152 yes
O17 H171 N11 . . 2_456 0.88 2.45 3.313(4) 167 yes
